data_4513246
loop_
_publ_author_name
'Makhotkina, Olena'
'Lieffrig, Julien'
'Jeannin, Olivier'
'Fourmigu\'e, Marc'
'Aubert, Emmanuel'
'Espinosa, Enrique'

_publ_section_title
;
 Cocrystal or Salt: Solid State-Controlled Iodine Shift in Crystalline
 Halogen-Bonded Systems
;
_journal_issue 7
_journal_name_full 'Crystal Growth &amp; Design'
_journal_page_first 3464
_journal_paper_doi 10.1021/acs.cgd.5b00535
_journal_volume 15
_journal_year 2015
_chemical_absolute_configuration syn
_chemical_formula_moiety 'C14 H14 I N3 O3 S'
_chemical_formula_sum 'C14 H14 I N3 O3 S'
_chemical_formula_weight 431.25
_chemical_name_common N-iodosaccharin/4-dimethylaminopyridine
_chemical_name_systematic
;
 ?
;
_space_group_IT_number 2
_symmetry_cell_setting triclinic
_symmetry_space_group_name_Hall '-P 1'
_symmetry_space_group_name_H-M 'P -1'
_atom_sites_solution_hydrogens geom
_atom_sites_solution_primary direct
_atom_sites_solution_secondary difmap
_audit_creation_method SHELXL-97
_cell_angle_alpha 76.081(5)
_cell_angle_beta 88.161(5)
_cell_angle_gamma 83.352(5)
_cell_formula_units_Z 2
_cell_length_a 7.724(5)
_cell_length_b 8.116(5)
_cell_length_c 12.862(5)
_cell_measurement_reflns_used 6549
_cell_measurement_temperature 150(2)
_cell_measurement_theta_max 27.37
_cell_measurement_theta_min 2.60
_cell_volume 777.3(8)
_computing_cell_refinement 'Bruker SMART'
_computing_data_collection 'Bruker SAINT'
_computing_data_reduction 'Bruker SAINT'
_computing_molecular_graphics 'Ortep-3 for Windows (Farrugia, 1997)'
_computing_publication_material 'WinGX publication routines (Farrugia, 1999)'
_computing_structure_refinement 'SHELXL-97 (Sheldrick, 1997)'
_computing_structure_solution 'SIR97 (Altomare et al., 1999)'
_diffrn_ambient_temperature 150(2)
_diffrn_detector 'CCD plate'
_diffrn_measured_fraction_theta_full 0.992
_diffrn_measured_fraction_theta_max 0.992
_diffrn_measurement_device_type 'APEXII, Bruker-AXS'
_diffrn_measurement_method 'CCD rotation images, thin slices'
_diffrn_radiation_monochromator graphite
_diffrn_radiation_source 'fine-focus sealed tube'
_diffrn_radiation_type MoK\a
_diffrn_radiation_wavelength 0.71073
_diffrn_reflns_av_R_equivalents 0.0214
_diffrn_reflns_av_sigmaI/netI 0.0392
_diffrn_reflns_limit_h_max 9
_diffrn_reflns_limit_h_min -10
_diffrn_reflns_limit_k_max 10
_diffrn_reflns_limit_k_min -10
_diffrn_reflns_limit_l_max 15
_diffrn_reflns_limit_l_min -16
_diffrn_reflns_number 6147
_diffrn_reflns_theta_full 27.45
_diffrn_reflns_theta_max 27.45
_diffrn_reflns_theta_min 1.63
_exptl_absorpt_coefficient_mu 2.209
_exptl_absorpt_correction_T_max 0.820
_exptl_absorpt_correction_T_min 0.661
_exptl_absorpt_correction_type multi-scan
_exptl_absorpt_process_details
;
  [Sheldrick, G.M. (2002). SADABS Bruker AXS Inc., Madison, Wisconsin, USA]
;
_exptl_crystal_colour colorless
_exptl_crystal_density_diffrn 1.842
_exptl_crystal_density_method 'not measured'
_exptl_crystal_description prism
_exptl_crystal_F_000 424
_exptl_crystal_size_max 0.23
_exptl_crystal_size_mid 0.16
_exptl_crystal_size_min 0.09
_refine_diff_density_max 0.478
_refine_diff_density_min -0.454
_refine_diff_density_rms 0.132
_refine_ls_extinction_method none
_refine_ls_goodness_of_fit_ref 0.872
_refine_ls_hydrogen_treatment mixed
_refine_ls_matrix_type full
_refine_ls_number_parameters 199
_refine_ls_number_reflns 3530
_refine_ls_number_restraints 0
_refine_ls_restrained_S_all 0.872
_refine_ls_R_factor_all 0.0225
_refine_ls_R_factor_gt 0.0207
_refine_ls_shift/su_max 0.001
_refine_ls_shift/su_mean 0.000
_refine_ls_structure_factor_coef Fsqd
_refine_ls_weighting_details 'calc w=1/[\s^2^(Fo^2^)+(0.0494P)^2^+0.7346P] where P=(Fo^2^+2Fc^2^)/3'
_refine_ls_weighting_scheme calc
_refine_ls_wR_factor_gt 0.0561
_refine_ls_wR_factor_ref 0.0695
_reflns_number_gt 3361
_reflns_number_total 3530
_reflns_threshold_expression >2sigma(I)
_cod_data_source_file cg5b00535_si_002.cif
_cod_data_source_block NISac-DMAP_150K
_cod_depositor_comments 'Adding full bibliography for 4513240--4513246.cif.'
_cod_original_sg_symbol_H-M P-1
_cod_database_code 4513246

loop_
_symmetry_equiv_pos_as_xyz
'x, y, z'
'-x, -y, -z'

loop_
_atom_site_label
_atom_site_type_symbol
_atom_site_fract_x
_atom_site_fract_y
_atom_site_fract_z
_atom_site_U_iso_or_equiv
_atom_site_adp_type
_atom_site_occupancy
_atom_site_symmetry_multiplicity
_atom_site_calc_flag
_atom_site_refinement_flags
I1 I 0.747302(19) -0.088998(18) 0.388675(11) 0.01866(7) Uani 1 1 d .
S1 S 0.70904(8) 0.21520(8) 0.14713(5) 0.01774(13) Uani 1 1 d .
O1 O 0.9821(3) 0.2549(2) 0.36894(15) 0.0254(4) Uani 1 1 d .
C1 C 0.7865(3) 0.4180(3) 0.1134(2) 0.0181(5) Uani 1 1 d .
O2 O 0.5220(3) 0.2330(3) 0.15737(16) 0.0268(4) Uani 1 1 d .
O3 O 0.7810(3) 0.1095(2) 0.07768(16) 0.0287(4) Uani 1 1 d .
C14 C 0.7455(4) -0.9493(3) 0.7129(3) 0.0295(6) Uani 1 1 d .
H14A H 0.7207 -1.0406 0.7724 0.044 Uiso 1 1 calc R
H14B H 0.8688 -0.9419 0.7087 0.044 Uiso 1 1 calc R
H14C H 0.7067 -0.9710 0.6478 0.044 Uiso 1 1 calc R
N1 N 0.8004(3) 0.1553(3) 0.26524(17) 0.0209(4) Uani 1 1 d .
N3 N 0.6549(3) -0.7887(3) 0.72794(18) 0.0223(4) Uani 1 1 d .
N2 N 0.7006(3) -0.3292(3) 0.50593(18) 0.0197(4) Uani 1 1 d .
C6 C 0.8888(3) 0.4307(3) 0.19702(19) 0.0177(5) Uani 1 1 d .
C9 C 0.7627(3) -0.6330(3) 0.5585(2) 0.0208(5) Uani 1 1 d .
H9 H 0.8162 -0.7327 0.5425 0.025 Uiso 1 1 calc R
C10 C 0.6121(4) -0.3335(3) 0.5986(2) 0.0227(5) Uani 1 1 d .
H10 H 0.5619 -0.2310 0.6123 0.027 Uiso 1 1 calc R
C12 C 0.6685(3) -0.6411(3) 0.6562(2) 0.0181(5) Uani 1 1 d .
C2 C 0.7554(4) 0.5487(3) 0.0225(2) 0.0228(5) Uani 1 1 d .
H2 H 0.6867 0.5377 -0.0330 0.027 Uiso 1 1 calc R
C4 C 0.9344(4) 0.7125(3) 0.1013(2) 0.0251(6) Uani 1 1 d .
H4 H 0.9837 0.8135 0.0963 0.030 Uiso 1 1 calc R
C7 C 0.8991(3) 0.2742(3) 0.28723(19) 0.0185(5) Uani 1 1 d .
C3 C 0.8315(4) 0.6974(3) 0.0179(2) 0.0256(6) Uani 1 1 d .
H3 H 0.8134 0.7882 -0.0419 0.031 Uiso 1 1 calc R
C8 C 0.7744(4) -0.4790(3) 0.4883(2) 0.0212(5) Uani 1 1 d .
H8 H 0.8367 -0.4773 0.4250 0.025 Uiso 1 1 calc R
C11 C 0.5929(4) -0.4815(3) 0.6731(2) 0.0220(5) Uani 1 1 d .
H11 H 0.5299 -0.4779 0.7355 0.026 Uiso 1 1 calc R
C5 C 0.9649(4) 0.5795(3) 0.1917(2) 0.0221(5) Uani 1 1 d .
H5 H 1.0342 0.5898 0.2472 0.026 Uiso 1 1 calc R
C13 C 0.5592(4) -0.7930(4) 0.8284(2) 0.0299(6) Uani 1 1 d .
H13A H 0.5633 -0.9088 0.8697 0.045 Uiso 1 1 calc R
H13B H 0.4400 -0.7470 0.8130 0.045 Uiso 1 1 calc R
H13C H 0.6113 -0.7259 0.8683 0.045 Uiso 1 1 calc R

loop_
_atom_site_aniso_label
_atom_site_aniso_U_11
_atom_site_aniso_U_22
_atom_site_aniso_U_33
_atom_site_aniso_U_23
_atom_site_aniso_U_13
_atom_site_aniso_U_12
I1 0.01947(10) 0.01627(10) 0.01813(10) -0.00020(6) -0.00185(6) -0.00105(6)
S1 0.0211(3) 0.0150(3) 0.0157(3) -0.0009(2) -0.0022(2) -0.0016(2)
O1 0.0291(10) 0.0268(10) 0.0190(9) -0.0027(8) -0.0066(8) -0.0020(8)
C1 0.0199(12) 0.0166(11) 0.0168(11) -0.0031(9) 0.0026(9) -0.0014(9)
O2 0.0217(10) 0.0264(10) 0.0297(10) -0.0005(8) -0.0053(8) -0.0044(8)
O3 0.0413(12) 0.0222(10) 0.0242(9) -0.0087(8) 0.0027(8) -0.0035(8)
C14 0.0299(15) 0.0178(12) 0.0363(15) 0.0005(11) 0.0078(12) -0.0017(11)
N1 0.0247(11) 0.0192(10) 0.0161(10) 0.0020(8) -0.0040(8) -0.0034(9)
N3 0.0241(11) 0.0195(10) 0.0215(11) -0.0013(9) 0.0047(9) -0.0040(9)
N2 0.0205(11) 0.0168(10) 0.0202(10) -0.0007(8) -0.0011(8) -0.0028(8)
C6 0.0176(11) 0.0176(11) 0.0166(11) -0.0026(9) 0.0020(9) -0.0007(9)
C9 0.0229(13) 0.0181(12) 0.0215(12) -0.0054(10) 0.0035(10) -0.0025(9)
C10 0.0234(13) 0.0193(12) 0.0250(13) -0.0055(10) 0.0010(10) -0.0009(10)
C12 0.0172(11) 0.0187(11) 0.0181(11) -0.0029(9) -0.0018(9) -0.0036(9)
C2 0.0248(13) 0.0223(12) 0.0182(11) -0.0008(10) 0.0004(10) 0.0013(10)
C4 0.0244(13) 0.0176(12) 0.0317(14) -0.0035(11) 0.0084(11) -0.0031(10)
C7 0.0188(11) 0.0171(11) 0.0183(11) -0.0032(9) 0.0012(9) 0.0004(9)
C3 0.0295(14) 0.0190(12) 0.0227(13) 0.0039(10) 0.0057(11) 0.0000(10)
C8 0.0238(12) 0.0209(12) 0.0186(11) -0.0037(10) 0.0033(10) -0.0044(10)
C11 0.0232(13) 0.0224(12) 0.0203(12) -0.0054(10) 0.0049(10) -0.0027(10)
C5 0.0229(13) 0.0214(12) 0.0229(12) -0.0069(10) 0.0037(10) -0.0043(10)
C13 0.0370(16) 0.0302(15) 0.0212(13) -0.0027(11) 0.0080(11) -0.0073(12)

loop_
_atom_type_symbol
_atom_type_description
_atom_type_scat_dispersion_real
_atom_type_scat_dispersion_imag
_atom_type_scat_source
C C 0.0033 0.0016 'International Tables Vol C Tables 4.2.6.8 and 6.1.1.4'
H H 0.0000 0.0000 'International Tables Vol C Tables 4.2.6.8 and 6.1.1.4'
N N 0.0061 0.0033 'International Tables Vol C Tables 4.2.6.8 and 6.1.1.4'
O O 0.0106 0.0060 'International Tables Vol C Tables 4.2.6.8 and 6.1.1.4'
S S 0.1246 0.1234 'International Tables Vol C Tables 4.2.6.8 and 6.1.1.4'
I I -0.4742 1.8119 'International Tables Vol C Tables 4.2.6.8 and 6.1.1.4'

loop_
_geom_angle_atom_site_label_1
_geom_angle_atom_site_label_2
_geom_angle_atom_site_label_3
_geom_angle
N2 I1 N1 178.56(7)
O3 S1 O2 115.95(13)
O3 S1 N1 111.22(13)
O2 S1 N1 110.54(12)
O3 S1 C1 111.55(12)
O2 S1 C1 110.46(12)
N1 S1 C1 95.24(12)
C2 C1 C6 122.7(2)
C2 C1 S1 129.2(2)
C6 C1 S1 108.06(18)
N3 C14 H14A 109.5
N3 C14 H14B 109.5
H14A C14 H14B 109.5
N3 C14 H14C 109.5
H14A C14 H14C 109.5
H14B C14 H14C 109.5
C7 N1 S1 113.42(17)
C7 N1 I1 123.11(17)
S1 N1 I1 123.20(12)
C12 N3 C13 121.0(2)
C12 N3 C14 121.4(2)
C13 N3 C14 117.4(2)
C8 N2 C10 117.6(2)
C8 N2 I1 118.78(17)
C10 N2 I1 123.43(18)
C1 C6 C5 120.0(2)
C1 C6 C7 112.6(2)
C5 C6 C7 127.4(2)
C8 C9 C12 120.0(2)
C8 C9 H9 120.0
C12 C9 H9 120.0
N2 C10 C11 123.0(2)
N2 C10 H10 118.5
C11 C10 H10 118.5
N3 C12 C11 122.4(2)
N3 C12 C9 122.2(2)
C11 C12 C9 115.4(2)
C1 C2 C3 116.9(3)
C1 C2 H2 121.5
C3 C2 H2 121.5
C5 C4 C3 121.1(3)
C5 C4 H4 119.4
C3 C4 H4 119.4
O1 C7 N1 124.7(2)
O1 C7 C6 124.6(2)
N1 C7 C6 110.6(2)
C4 C3 C2 121.1(2)
C4 C3 H3 119.4
C2 C3 H3 119.4
N2 C8 C9 123.4(2)
N2 C8 H8 118.3
C9 C8 H8 118.3
C10 C11 C12 120.6(2)
C10 C11 H11 119.7
C12 C11 H11 119.7
C4 C5 C6 118.1(3)
C4 C5 H5 121.0
C6 C5 H5 121.0
N3 C13 H13A 109.5
N3 C13 H13B 109.5
H13A C13 H13B 109.5
N3 C13 H13C 109.5
H13A C13 H13C 109.5
H13B C13 H13C 109.5

loop_
_geom_bond_atom_site_label_1
_geom_bond_atom_site_label_2
_geom_bond_distance
I1 N2 2.218(2)
I1 N1 2.292(2)
S1 O3 1.438(2)
S1 O2 1.440(2)
S1 N1 1.636(2)
S1 C1 1.767(3)
O1 C7 1.217(3)
C1 C2 1.383(4)
C1 C6 1.385(4)
C14 N3 1.458(4)
C14 H14A 0.9600
C14 H14B 0.9600
C14 H14C 0.9600
N1 C7 1.381(3)
N3 C12 1.338(3)
N3 C13 1.463(3)
N2 C8 1.349(3)
N2 C10 1.350(3)
C6 C5 1.390(4)
C6 C7 1.496(3)
C9 C8 1.365(4)
C9 C12 1.423(3)
C9 H9 0.9300
C10 C11 1.364(4)
C10 H10 0.9300
C12 C11 1.420(4)
C2 C3 1.390(4)
C2 H2 0.9300
C4 C5 1.389(4)
C4 C3 1.392(4)
C4 H4 0.9300
C3 H3 0.9300
C8 H8 0.9300
C11 H11 0.9300
C5 H5 0.9300
C13 H13A 0.9600
C13 H13B 0.9600
C13 H13C 0.9600

loop_
_geom_torsion_atom_site_label_1
_geom_torsion_atom_site_label_2
_geom_torsion_atom_site_label_3
_geom_torsion_atom_site_label_4
_geom_torsion
O3 S1 C1 C2 67.3(3)
O2 S1 C1 C2 -63.2(3)
N1 S1 C1 C2 -177.5(3)
O3 S1 C1 C6 -113.50(19)
O2 S1 C1 C6 116.00(19)
N1 S1 C1 C6 1.78(19)
O3 S1 N1 C7 113.1(2)
O2 S1 N1 C7 -116.61(19)
C1 S1 N1 C7 -2.5(2)
O3 S1 N1 I1 -72.82(18)
O2 S1 N1 I1 57.48(17)
C1 S1 N1 I1 171.63(14)
N2 I1 N1 C7 -107(3)
N2 I1 N1 S1 80(3)
N1 I1 N2 C8 -5(3)
N1 I1 N2 C10 170(3)
C2 C1 C6 C5 0.1(4)
S1 C1 C6 C5 -179.19(19)
C2 C1 C6 C7 178.6(2)
S1 C1 C6 C7 -0.7(3)
C8 N2 C10 C11 -0.9(4)
I1 N2 C10 C11 -176.0(2)
C13 N3 C12 C11 0.5(4)
C14 N3 C12 C11 -174.9(3)
C13 N3 C12 C9 179.2(3)
C14 N3 C12 C9 3.9(4)
C8 C9 C12 N3 -179.3(3)
C8 C9 C12 C11 -0.5(4)
C6 C1 C2 C3 -0.3(4)
S1 C1 C2 C3 178.9(2)
S1 N1 C7 O1 -178.0(2)
I1 N1 C7 O1 7.9(4)
S1 N1 C7 C6 2.4(3)
I1 N1 C7 C6 -171.71(15)
C1 C6 C7 O1 179.4(2)
C5 C6 C7 O1 -2.2(4)
C1 C6 C7 N1 -1.0(3)
C5 C6 C7 N1 177.4(2)
C5 C4 C3 C2 0.2(4)
C1 C2 C3 C4 0.1(4)
C10 N2 C8 C9 0.6(4)
I1 N2 C8 C9 175.9(2)
C12 C9 C8 N2 0.1(4)
N2 C10 C11 C12 0.5(4)
N3 C12 C11 C10 179.0(3)
C9 C12 C11 C10 0.2(4)
C3 C4 C5 C6 -0.3(4)
C1 C6 C5 C4 0.2(4)
C7 C6 C5 C4 -178.1(2)
